data_9002732
loop_
_publ_author_name
'Effenberger, H.'
'Paar, W. H.'
'Topa, D.'
'Criddle, A. J.'
'Fleck, M.'

_publ_section_title
;
 The new mineral baumstarkite and a structural reinvestigation of
 aramayoite and miargyrite
;
_journal_name_full 'American Mineralogist'
_journal_page_first 753
_journal_page_last 764
_journal_volume 87
_journal_year 2002
_chemical_formula_sum 'Ag Bi0.334 S2 Sb0.666'
_chemical_name_mineral Aramayoite
_space_group_IT_number 2
_symmetry_space_group_name_Hall '-P 1'
_symmetry_space_group_name_H-M 'P -1'
_cell_angle_alpha 100.32
_cell_angle_beta 104.07
_cell_angle_gamma 90.18
_cell_length_a 7.813
_cell_length_b 8.268
_cell_length_c 8.880
_cell_formula_units_Z 6
_cell_volume 546.763
_database_code_amcsd 0002821
_exptl_crystal_density_diffrn 5.884
_cod_original_formula_sum 'Ag (Sb.666 Bi.334) S2'
_cod_database_code 9002732

loop_
_space_group_symop_operation_xyz
x,y,z
-x,-y,-z

loop_
_atom_site_aniso_label
_atom_site_aniso_U_11
_atom_site_aniso_U_22
_atom_site_aniso_U_33
_atom_site_aniso_U_12
_atom_site_aniso_U_13
_atom_site_aniso_U_23
Ag1 0.04790 0.04140 0.05650 0.02050 0.01560 0.00600
Ag2 0.05000 0.04000 0.05300 -0.01700 0.01940 0.00190
Ag3 0.02780 0.03870 0.02490 0.00140 0.00540 0.00590
Sb1 0.01820 0.01630 0.01950 0.00172 0.00499 0.00364
Bi1 0.01820 0.01630 0.01950 0.00172 0.00499 0.00364
Sb2 0.01740 0.01650 0.01930 0.00243 0.00389 0.00267
Bi2 0.01740 0.01650 0.01930 0.00243 0.00389 0.00267
Bi3 0.02031 0.01733 0.01897 0.00126 0.00456 0.00252
Sb3 0.02031 0.01733 0.01897 0.00126 0.00456 0.00252
S1 0.01790 0.01990 0.02360 0.00460 0.00380 0.00320
S2 0.01850 0.02240 0.01870 -0.00130 0.00390 0.00370
S3 0.01990 0.01900 0.01890 0.00110 0.00350 0.00070
S4 0.02080 0.02240 0.02410 -0.00210 0.00530 0.00310
S5 0.01870 0.02200 0.01830 0.00620 0.00410 0.00320
S6 0.02080 0.01980 0.01850 0.00120 0.00530 0.00010

loop_
_atom_site_label
_atom_site_fract_x
_atom_site_fract_y
_atom_site_fract_z
_atom_site_occupancy
Ag1 0.11503 0.42287 0.14742 1.00000
Ag2 0.30433 0.07450 0.84722 1.00000
Ag3 0.00914 0.74334 0.49858 1.00000
Sb1 0.64238 0.41787 0.16524 0.93700
Bi1 0.64238 0.41787 0.16524 0.06300
Sb2 0.16700 0.91841 0.16979 0.96300
Bi2 0.16700 0.91841 0.16979 0.03700
Bi3 0.49374 0.24679 0.49421 0.90300
Sb3 0.49374 0.24679 0.49421 0.09700
S1 0.85745 0.20464 0.20003 1.00000
S2 0.38019 0.25024 0.16822 1.00000
S3 0.73044 0.52180 0.46193 1.00000
S4 -0.02532 0.69719 0.19690 1.00000
S5 0.43666 0.76178 0.18244 1.00000
S6 0.23938 0.02194 0.46306 1.00000

loop_
_cod_related_entry_id
_cod_related_entry_database
_cod_related_entry_code
1 AMCSD 0002821
